data_2310422
loop_
_publ_author_name
'de Wolff, P.M.'

_publ_section_title
;
 The crystal structure of gamma- Cd (O H)2
;
_journal_name_full 'Acta Crystallographica (1,1948-23,1967)'
_journal_page_first 432
_journal_page_last 433
_journal_volume 21
_journal_year 1966
_chemical_formula_sum 'Cd H2 O2'
_chemical_name_systematic 'Cd (O H)2'
_space_group_IT_number 8
_symmetry_space_group_name_Hall 'I -2y'
_symmetry_space_group_name_H-M 'I 1 m 1'
_cell_angle_alpha 90
_cell_angle_beta 91.4
_cell_angle_gamma 90
_cell_formula_units_Z 4
_cell_length_a 5.67
_cell_length_b 10.25
_cell_length_c 3.41
_cell_volume 198.122
_citation_journal_id_ASTM ACCRA9
_cod_data_source_file deWolff_ACCRA9_1966_1072.cif
_cod_data_source_block H2Cd1O2
_cod_original_cell_volume 198.1215
_cod_original_sg_symbol_Hall 'C -2y (x,y,-x+z)'
_cod_original_formula_sum 'H2 Cd1 O2'
_cod_database_code 2310422

loop_
_symmetry_equiv_pos_as_xyz
x,y,z
x,-y,z
x+1/2,y+1/2,z+1/2
x+1/2,-y+1/2,z+1/2

loop_
_atom_site_label
_atom_site_type_symbol
_atom_site_fract_x
_atom_site_fract_y
_atom_site_fract_z
_atom_site_occupancy
_atom_site_U_iso_or_equiv
O1 O-2 0.105 0 0.508 1 0.0
O2 O-2 0.714 0 0.006 1 0.0
O3 O-2 0.879 0.879 0.583 1 0.0
Cd1 Cd+2 0 0.1522 0 1 0.0
